data_4312588
loop_
_publ_author_name
'Xiao-Li Zhao'
'Quan-Ming Wang'
'Thomas C. W. Mak'

_publ_section_title
;
 Self-Assembled Silver Polyhedra with Embedded Acetylide Dianion
 Stabilized by Perfluorocarboxylate and 4-Hydroxyquinoline Ligands
;
_journal_name_full 'Inorganic Chemistry'
_journal_page_first 7872
_journal_page_last 7876
_journal_paper_doi 10.1021/ic034595l
_journal_volume 42
_journal_year 2003
_chemical_formula_sum 'C58 H37 Ag5 F18 N5 O19.5'
_chemical_formula_weight 1997.28
_chemical_name_systematic
; 
 ? 
;
_space_group_IT_number 15
_symmetry_cell_setting monoclinic
_symmetry_space_group_name_Hall '-C 2yc'
_symmetry_space_group_name_H-M 'C 1 2/c 1'
_atom_sites_solution_hydrogens geom
_atom_sites_solution_primary direct
_atom_sites_solution_secondary difmap
_audit_creation_method SHELXL-97
_cell_angle_alpha 90.00
_cell_angle_beta 106.6610(10)
_cell_angle_gamma 90.00
_cell_formula_units_Z 8
_cell_length_a 23.8876(11)
_cell_length_b 22.4392(10)
_cell_length_c 27.5075(13)
_cell_measurement_temperature 293(2)
_cell_volume 14125.5(11)
_computing_structure_refinement 'SHELXL-97 (Sheldrick, 1997)'
_computing_structure_solution 'SHELXS-97 (Sheldrick, 1990)'
_diffrn_ambient_temperature 293(2)
_diffrn_measured_fraction_theta_full 0.994
_diffrn_measured_fraction_theta_max 0.994
_diffrn_radiation_monochromator graphite
_diffrn_radiation_source 'fine-focus sealed tube'
_diffrn_radiation_type MoK\a
_diffrn_radiation_wavelength 0.71073
_diffrn_reflns_av_R_equivalents 0.0998
_diffrn_reflns_av_sigmaI/netI 0.1448
_diffrn_reflns_limit_h_max 29
_diffrn_reflns_limit_h_min -31
_diffrn_reflns_limit_k_max 29
_diffrn_reflns_limit_k_min -28
_diffrn_reflns_limit_l_max 36
_diffrn_reflns_limit_l_min -22
_diffrn_reflns_number 49481
_diffrn_reflns_theta_full 28.07
_diffrn_reflns_theta_max 28.07
_diffrn_reflns_theta_min 1.35
_exptl_absorpt_coefficient_mu 1.481
_exptl_absorpt_correction_T_max 1
_exptl_absorpt_correction_T_min 0.527741
_exptl_absorpt_correction_type Sadabs
_exptl_crystal_colour Colorless
_exptl_crystal_density_diffrn 1.878
_exptl_crystal_density_method 'not measured'
_exptl_crystal_description Rhombus
_exptl_crystal_F_000 7784
_exptl_crystal_size_max 0.42
_exptl_crystal_size_mid 0.28
_exptl_crystal_size_min 0.25
_refine_diff_density_max 1.326
_refine_diff_density_min -0.954
_refine_diff_density_rms 0.164
_refine_ls_extinction_coef 0.000029(15)
_refine_ls_extinction_expression Fc^*^=kFc[1+0.001xFc^2^\l^3^/sin(2\q)]^-1/4^
_refine_ls_extinction_method SHELXL
_refine_ls_goodness_of_fit_ref 0.930
_refine_ls_hydrogen_treatment mixed
_refine_ls_matrix_type full
_refine_ls_number_parameters 991
_refine_ls_number_reflns 17075
_refine_ls_number_restraints 78
_refine_ls_restrained_S_all 0.929
_refine_ls_R_factor_all 0.1868
_refine_ls_R_factor_gt 0.0665
_refine_ls_shift/su_max 0.001
_refine_ls_shift/su_mean 0.000
_refine_ls_structure_factor_coef Fsqd
_refine_ls_weighting_details 'calc w=1/[\s^2^(Fo^2^)+(0.1078P)^2^+0.0000P] where P=(Fo^2^+2Fc^2^)/3'
_refine_ls_weighting_scheme calc
_refine_ls_wR_factor_gt 0.1680
_refine_ls_wR_factor_ref 0.2247
_reflns_number_gt 6567
_reflns_number_total 17075
_reflns_threshold_expression >2sigma(I)
_cod_data_source_file ic034595lsi20030826_024656_1.cif
_cod_data_source_block compound1
_cod_depositor_comments
;
The following automatic conversions were performed:

'_symmetry_cell_setting' value 'Monoclinic' changed to 'monoclinic'
according to the built-in table from CIF Core dictionary named
'cif_core.dic' version 2.4.1 from 2010-06-29.

Automatic conversion script
Id: cif_fix_values 1646 2011-03-28 12:23:43Z adriana 
;
_cod_original_formula_sum 'C58 H37 Ag5 F18 N5 O19.50'
_cod_database_code 4312588

loop_
_symmetry_equiv_pos_as_xyz
'x, y, z'
'-x, y, -z+1/2'
'x+1/2, y+1/2, z'
'-x+1/2, y+1/2, -z+1/2'
'-x, -y, -z'
'x, -y, z-1/2'
'-x+1/2, -y+1/2, -z'
'x+1/2, -y+1/2, z-1/2'

loop_
_atom_site_label
_atom_site_type_symbol
_atom_site_fract_x
_atom_site_fract_y
_atom_site_fract_z
_atom_site_U_iso_or_equiv
_atom_site_adp_type
_atom_site_occupancy
_atom_site_symmetry_multiplicity
_atom_site_calc_flag
_atom_site_refinement_flags
_atom_site_disorder_assembly
_atom_site_disorder_group
Ag1 Ag 0.59305(3) 0.71739(3) 0.28377(3) 0.0539(2) Uani 1 1 d . . .
Ag2 Ag 0.48548(3) 0.71560(3) 0.32448(3) 0.0530(2) Uani 1 1 d . . .
Ag3 Ag 0.58149(3) 0.59546(3) 0.22604(3) 0.0545(2) Uani 1 1 d . . .
Ag4 Ag 0.56159(4) 0.59692(3) 0.32863(3) 0.0576(2) Uani 1 1 d . . .
Ag5 Ag 0.5000 0.80486(5) 0.2500 0.0578(3) Uani 1 2 d S . .
Ag6 Ag 0.5000 0.51039(5) 0.2500 0.0648(3) Uani 1 2 d S . .
C1 C 0.5225(4) 0.6542(5) 0.2514(5) 0.073(3) Uani 1 1 d . . .
O1 O 0.3795(3) 0.5220(3) 0.3036(3) 0.070(2) Uani 1 1 d . . .
O2 O 0.4649(3) 0.4745(4) 0.3244(3) 0.088(3) Uani 1 1 d . . .
C2 C 0.4135(5) 0.4794(4) 0.3220(4) 0.059(3) Uani 1 1 d D . .
C3 C 0.3845(7) 0.4300(6) 0.3441(6) 0.087(4) Uani 1 1 d D . .
F11 F 0.3695(8) 0.3870(5) 0.3139(5) 0.225(8) Uani 1 1 d . . .
F12 F 0.3405(5) 0.4416(5) 0.3556(6) 0.220(8) Uani 1 1 d . . .
F13 F 0.4167(5) 0.4040(5) 0.3820(5) 0.193(6) Uani 1 1 d . . .
O3 O 0.6482(3) 0.7906(3) 0.3193(3) 0.079(2) Uani 1 1 d . . .
O4 O 0.5731(3) 0.8433(4) 0.3300(4) 0.095(3) Uani 1 1 d . . .
C4 C 0.6236(6) 0.8341(5) 0.3329(5) 0.073(3) Uani 1 1 d D A .
C5 C 0.6681(5) 0.8816(5) 0.3570(5) 0.111(6) Uani 1 1 d D . .
F21 F 0.6465(11) 0.9312(9) 0.3698(15) 0.164(14) Uani 0.50 1 d PDU A 1
F22 F 0.7035(14) 0.8598(9) 0.3993(10) 0.170(12) Uani 0.50 1 d PDU A 1
F23 F 0.7036(15) 0.8977(16) 0.3304(12) 0.190(14) Uani 0.50 1 d PDU A 1
F21' F 0.6568(11) 0.8985(16) 0.3991(9) 0.153(11) Uani 0.50 1 d PDU A 2
F22' F 0.7250(5) 0.8736(13) 0.3689(13) 0.146(12) Uani 0.50 1 d PDU A 2
F23' F 0.6581(13) 0.9285(9) 0.3266(10) 0.166(11) Uani 0.50 1 d PDU A 2
O6 O 0.5231(3) 0.5833(3) 0.3961(3) 0.0628(19) Uani 1 1 d . . .
O5 O 0.4437(3) 0.6421(3) 0.3737(3) 0.0554(17) Uani 1 1 d . . .
C6 C 0.4760(4) 0.6048(4) 0.4011(4) 0.046(2) Uani 1 1 d D . .
C7 C 0.4599(6) 0.5835(6) 0.4481(5) 0.072(3) Uani 1 1 d D . .
F31 F 0.5011(5) 0.5970(5) 0.4902(3) 0.153(4) Uani 1 1 d . . .
F32 F 0.4592(5) 0.5276(4) 0.4506(4) 0.154(4) Uani 1 1 d . . .
F33 F 0.4140(4) 0.6049(5) 0.4543(4) 0.169(5) Uani 1 1 d . . .
O7 O 0.5624(3) 0.7288(3) 0.3997(2) 0.0569(18) Uani 1 1 d . . .
O8 O 0.6307(3) 0.6697(3) 0.3860(3) 0.0623(19) Uani 1 1 d . . .
C8 C 0.6105(4) 0.7051(4) 0.4109(3) 0.047(2) Uani 1 1 d D . .
C9 C 0.6482(6) 0.7223(7) 0.4623(5) 0.086(4) Uani 1 1 d D . .
F41 F 0.6451(4) 0.7754(4) 0.4763(4) 0.168(5) Uani 1 1 d . . .
F42 F 0.6297(6) 0.6946(6) 0.4975(4) 0.183(5) Uani 1 1 d . . .
F43 F 0.7006(4) 0.7012(6) 0.4740(4) 0.188(6) Uani 1 1 d . . .
O9 O 0.5822(3) 0.4567(3) 0.2919(3) 0.074(2) Uani 1 1 d . . .
O10 O 0.6358(3) 0.5281(3) 0.3401(3) 0.075(2) Uani 1 1 d . . .
C10 C 0.6276(4) 0.4780(5) 0.3200(4) 0.056(3) Uani 1 1 d D . .
C11 C 0.6823(5) 0.4385(5) 0.3293(5) 0.067(3) Uani 1 1 d D . .
F51 F 0.6688(3) 0.3809(3) 0.3282(3) 0.105(3) Uani 1 1 d . . .
F52 F 0.7195(3) 0.4464(4) 0.3736(3) 0.116(3) Uani 1 1 d . . .
F53 F 0.7092(3) 0.4467(3) 0.2961(3) 0.103(3) Uani 1 1 d . . .
O11 O 0.4191(3) 0.7851(3) 0.3347(3) 0.075(2) Uani 1 1 d . . .
O12 O 0.4385(4) 0.8559(4) 0.2859(4) 0.091(3) Uani 1 1 d . . .
C12 C 0.4136(4) 0.8341(5) 0.3153(4) 0.058(3) Uani 1 1 d D . .
C13 C 0.3689(5) 0.8767(5) 0.3265(6) 0.073(3) Uani 1 1 d D . .
F61 F 0.3212(3) 0.8765(4) 0.2889(4) 0.137(4) Uani 1 1 d . . .
F62 F 0.3557(5) 0.8647(4) 0.3685(4) 0.150(4) Uani 1 1 d . . .
F63 F 0.3867(4) 0.9315(3) 0.3323(4) 0.120(3) Uani 1 1 d . . .
N1 N 0.8241(7) 0.7224(7) 0.2530(5) 0.138(5) Uani 1 1 d . . .
H1A H 0.8588 0.7335 0.2535 0.165 Uiso 1 1 calc R . .
C14 C 0.7785(8) 0.7642(10) 0.2372(7) 0.128(7) Uani 1 1 d . . .
H14A H 0.7829 0.8023 0.2254 0.153 Uiso 1 1 calc R . .
C15 C 0.7284(10) 0.7421(6) 0.2416(6) 0.120(7) Uani 1 1 d . . .
H15A H 0.6971 0.7686 0.2340 0.144 Uiso 1 1 calc R . .
C16 C 0.7143(6) 0.6766(8) 0.2579(5) 0.106(6) Uani 1 1 d . . .
C17 C 0.7634(6) 0.6493(8) 0.2687(5) 0.104(5) Uani 1 1 d . . .
C18 C 0.7551(6) 0.5842(5) 0.2863(5) 0.077(4) Uani 1 1 d . . .
H18A H 0.7196 0.5690 0.2882 0.093 Uiso 1 1 calc R . .
C19 C 0.8052(6) 0.5531(7) 0.2985(6) 0.101(5) Uani 1 1 d . . .
H19A H 0.8062 0.5137 0.3092 0.121 Uiso 1 1 calc R . .
C20 C 0.8539(11) 0.5804(14) 0.2948(7) 0.201(15) Uani 1 1 d . . .
H20A H 0.8869 0.5563 0.3052 0.241 Uiso 1 1 calc R . .
C21 C 0.8653(10) 0.6315(10) 0.2803(7) 0.142(7) Uani 1 1 d . . .
H21A H 0.9019 0.6438 0.2786 0.171 Uiso 1 1 calc R . .
C22 C 0.8168(5) 0.6653(5) 0.2676(4) 0.057(3) Uani 1 1 d . . .
O13 O 0.6645(3) 0.6620(3) 0.2584(3) 0.077(2) Uani 1 1 d . . .
N2 N 0.3311(4) 0.6838(4) 0.3832(4) 0.071(3) Uani 1 1 d . . .
H2A H 0.3620 0.6707 0.3767 0.085 Uiso 1 1 calc R . .
C23 C 0.3329(5) 0.7381(6) 0.4049(5) 0.083(4) Uani 1 1 d . . .
H23A H 0.3668 0.7609 0.4125 0.100 Uiso 1 1 calc R . .
C24 C 0.2844(6) 0.7585(6) 0.4151(5) 0.083(4) Uani 1 1 d . . .
H24A H 0.2856 0.7959 0.4298 0.099 Uiso 1 1 calc R . .
C25 C 0.2326(5) 0.7261(5) 0.4045(5) 0.065(3) Uani 1 1 d . . .
C26 C 0.2319(4) 0.6698(4) 0.3819(4) 0.055(3) Uani 1 1 d . . .
C27 C 0.1823(5) 0.6350(5) 0.3698(5) 0.077(3) Uani 1 1 d . . .
H27A H 0.1479 0.6482 0.3757 0.092 Uiso 1 1 calc R . .
C28 C 0.1856(7) 0.5789(6) 0.3481(5) 0.100(5) Uani 1 1 d . . .
H28A H 0.1529 0.5544 0.3394 0.120 Uiso 1 1 calc R . .
C29 C 0.2375(8) 0.5597(6) 0.3395(5) 0.099(5) Uani 1 1 d . . .
H29A H 0.2389 0.5223 0.3253 0.119 Uiso 1 1 calc R . .
C30 C 0.2843(7) 0.5933(6) 0.3511(5) 0.085(4) Uani 1 1 d . . .
H30A H 0.3188 0.5795 0.3457 0.103 Uiso 1 1 calc R . .
C31 C 0.2822(5) 0.6488(5) 0.3712(4) 0.064(3) Uani 1 1 d . . .
O14 O 0.1856(3) 0.7460(3) 0.4144(4) 0.086(3) Uani 1 1 d D . .
H145 H 0.193(5) 0.793(2) 0.439(3) 0.120 Uiso 1 1 d D . .
O15 O 0.2021(3) 0.8371(3) 0.4670(3) 0.082(2) Uani 1 1 d D . .
C32 C 0.0708(5) 0.9162(5) 0.4073(4) 0.067(3) Uani 1 1 d . . .
H32A H 0.0351 0.9110 0.3828 0.080 Uiso 1 1 calc R . .
C33 C 0.1093(5) 0.8695(4) 0.4186(4) 0.059(3) Uani 1 1 d . . .
H33A H 0.1000 0.8331 0.4023 0.071 Uiso 1 1 calc R . .
C34 C 0.1626(5) 0.8780(5) 0.4552(4) 0.060(3) Uani 1 1 d . . .
C35 C 0.1749(5) 0.9346(4) 0.4801(4) 0.055(3) Uani 1 1 d . . .
C36 C 0.2288(5) 0.9464(5) 0.5165(4) 0.073(3) Uani 1 1 d . . .
H36A H 0.2574 0.9171 0.5259 0.088 Uiso 1 1 calc R . .
C37 C 0.2376(7) 1.0001(6) 0.5369(5) 0.093(4) Uani 1 1 d . . .
H37A H 0.2730 1.0090 0.5607 0.111 Uiso 1 1 calc R . .
C38 C 0.1933(8) 1.0446(6) 0.5228(6) 0.105(5) Uani 1 1 d . . .
H38A H 0.2000 1.0817 0.5385 0.126 Uiso 1 1 calc R . .
C39 C 0.1435(6) 1.0349(5) 0.4886(5) 0.074(3) Uani 1 1 d . . .
H39A H 0.1154 1.0647 0.4800 0.089 Uiso 1 1 calc R . .
C40 C 0.1335(5) 0.9804(4) 0.4658(4) 0.053(2) Uani 1 1 d . . .
N3 N 0.0827(4) 0.9686(4) 0.4302(3) 0.060(2) Uani 1 1 d . . .
H3A H 0.0569 0.9963 0.4219 0.072 Uiso 1 1 calc R . .
N4 N 1.0191(4) 0.3351(4) 0.4396(4) 0.072(3) Uani 1 1 d . . .
H4A H 1.0398 0.3075 0.4314 0.087 Uiso 1 1 calc R . .
C41 C 1.0218(5) 0.3896(6) 0.4218(5) 0.078(3) Uani 1 1 d . . .
H41A H 1.0436 0.3968 0.3993 0.094 Uiso 1 1 calc R . .
C42 C 0.9917(6) 0.4366(5) 0.4371(5) 0.080(4) Uani 1 1 d . . .
H42A H 0.9963 0.4753 0.4269 0.095 Uiso 1 1 calc R . .
C43 C 0.9545(5) 0.4255(5) 0.4676(4) 0.068(3) Uani 1 1 d . . .
C44 C 0.9523(5) 0.3658(5) 0.4846(4) 0.064(3) Uani 1 1 d . . .
C45 C 0.9180(6) 0.3493(6) 0.5164(5) 0.090(4) Uani 1 1 d . . .
H45A H 0.8969 0.3782 0.5279 0.107 Uiso 1 1 calc R . .
C46 C 0.9156(8) 0.2934(8) 0.5301(6) 0.121(6) Uani 1 1 d . . .
H46A H 0.8905 0.2822 0.5488 0.145 Uiso 1 1 calc R . .
C47 C 0.9510(7) 0.2511(7) 0.5163(6) 0.105(5) Uani 1 1 d . . .
H47A H 0.9512 0.2125 0.5285 0.126 Uiso 1 1 calc R . .
C48 C 0.9845(6) 0.2636(5) 0.4863(5) 0.075(3) Uani 1 1 d . . .
H48A H 1.0065 0.2340 0.4769 0.089 Uiso 1 1 calc R . .
C49 C 0.9860(5) 0.3207(5) 0.4697(4) 0.060(3) Uani 1 1 d . . .
O16 O 0.9259(4) 0.4667(3) 0.4804(3) 0.087(3) Uani 1 1 d D . .
H167 H 0.920(5) 0.5143(12) 0.457(2) 0.120 Uiso 1 1 d D . .
O17 O 0.9172(3) 0.5660(3) 0.4420(3) 0.087(3) Uani 1 1 d D . .
C50 C 0.7626(5) 0.5753(5) 0.4208(5) 0.070(3) Uani 1 1 d . . .
H50A H 0.7320 0.5512 0.4236 0.084 Uiso 1 1 calc R . .
C51 C 0.8176(5) 0.5536(5) 0.4337(4) 0.070(3) Uani 1 1 d . . .
H51A H 0.8236 0.5143 0.4446 0.084 Uiso 1 1 calc R . .
C52 C 0.8646(5) 0.5864(5) 0.4314(4) 0.060(3) Uani 1 1 d . . .
C53 C 0.8532(4) 0.6464(4) 0.4120(4) 0.054(3) Uani 1 1 d . . .
C54 C 0.8965(5) 0.6848(5) 0.4075(5) 0.069(3) Uani 1 1 d . . .
H54A H 0.9350 0.6715 0.4155 0.083 Uiso 1 1 calc R . .
C55 C 0.8841(6) 0.7408(5) 0.3918(5) 0.079(4) Uani 1 1 d . . .
H55A H 0.9142 0.7663 0.3902 0.094 Uiso 1 1 calc R . .
C56 C 0.8289(7) 0.7608(6) 0.3784(5) 0.083(4) Uani 1 1 d . . .
H56A H 0.8214 0.7995 0.3662 0.100 Uiso 1 1 calc R . .
C57 C 0.7848(6) 0.7270(5) 0.3820(4) 0.075(3) Uani 1 1 d . . .
H57A H 0.7469 0.7420 0.3731 0.089 Uiso 1 1 calc R . .
C58 C 0.7963(5) 0.6673(4) 0.3996(4) 0.058(3) Uani 1 1 d . . .
N5 N 0.7519(4) 0.6316(4) 0.4039(3) 0.063(2) Uani 1 1 d . . .
H5A H 0.7168 0.6451 0.3957 0.076 Uiso 1 1 calc R . .
O1W O 0.4777(9) 0.1351(9) 0.1938(8) 0.112(6) Uiso 0.50 1 d P . .
O2W O 0.4852(15) 0.3534(12) 0.2227(11) 0.204(13) Uiso 0.50 1 d P . .
O3W O 0.5000 0.0856(14) 0.2500 0.136(11) Uiso 0.50 2 d SP . .
O4W O 0.5000 -0.0202(18) 0.2500 0.183(15) Uiso 0.50 2 d SPU . .
O5W O 0.4903(17) -0.0125(18) 0.1998(16) 0.106(11) Uiso 0.25 1 d PU . .
O6W O 0.4314(17) 0.2585(17) 0.2536(16) 0.112(12) Uiso 0.25 1 d P . .
O7W O 0.417(2) 0.253(2) 0.185(2) 0.169(19) Uiso 0.25 1 d P . .
O8W O 0.4714(16) 0.0228(17) 0.1675(16) 0.106(12) Uiso 0.25 1 d PU . .

loop_
_atom_site_aniso_label
_atom_site_aniso_U_11
_atom_site_aniso_U_22
_atom_site_aniso_U_33
_atom_site_aniso_U_23
_atom_site_aniso_U_13
_atom_site_aniso_U_12
Ag1 0.0488(4) 0.0451(4) 0.0641(5) -0.0094(4) 0.0103(4) -0.0043(3)
Ag2 0.0641(5) 0.0485(4) 0.0468(5) -0.0003(4) 0.0168(4) 0.0107(4)
Ag3 0.0603(5) 0.0486(4) 0.0623(5) -0.0061(4) 0.0300(4) 0.0007(4)
Ag4 0.0712(5) 0.0560(5) 0.0461(5) 0.0029(4) 0.0176(4) 0.0133(4)
Ag5 0.0524(6) 0.0520(6) 0.0726(8) 0.000 0.0237(6) 0.000
Ag6 0.0482(7) 0.0711(8) 0.0735(8) 0.000 0.0151(6) 0.000
C1 0.048(6) 0.087(8) 0.084(8) -0.011(7) 0.021(7) -0.004(5)
O1 0.073(5) 0.046(4) 0.103(6) 0.012(4) 0.044(5) -0.002(4)
O2 0.059(5) 0.118(7) 0.093(6) 0.051(6) 0.031(5) 0.020(5)
C2 0.069(8) 0.057(7) 0.051(7) -0.007(6) 0.017(6) -0.003(6)
C3 0.109(11) 0.064(8) 0.097(11) 0.030(9) 0.045(9) -0.007(8)
F11 0.38(2) 0.125(9) 0.181(13) -0.018(9) 0.103(14) -0.142(12)
F12 0.197(11) 0.146(9) 0.41(2) 0.141(12) 0.236(15) 0.050(8)
F13 0.185(11) 0.182(10) 0.187(12) 0.133(10) 0.011(9) -0.048(8)
O3 0.067(5) 0.051(4) 0.112(7) -0.023(5) 0.013(5) -0.007(4)
O4 0.053(5) 0.113(7) 0.114(8) -0.048(6) 0.016(5) -0.002(5)
C4 0.077(9) 0.054(7) 0.085(9) -0.017(7) 0.018(7) -0.016(6)
C5 0.108(13) 0.072(10) 0.134(16) -0.042(11) 0.004(12) 0.003(9)
F21 0.139(18) 0.061(13) 0.26(4) -0.096(18) 0.01(2) -0.007(12)
F22 0.098(17) 0.127(17) 0.24(3) -0.078(19) -0.026(18) -0.044(16)
F23 0.13(2) 0.16(3) 0.28(4) -0.04(3) 0.07(2) -0.08(2)
F21' 0.091(17) 0.16(2) 0.20(2) -0.12(2) 0.032(17) -0.055(17)
F22' 0.051(10) 0.14(2) 0.24(3) -0.08(2) 0.033(16) -0.029(11)
F23' 0.14(2) 0.069(13) 0.27(3) -0.031(17) 0.03(2) -0.026(13)
O6 0.081(5) 0.060(4) 0.053(4) 0.013(4) 0.029(4) 0.012(4)
O5 0.067(4) 0.046(4) 0.063(5) 0.018(3) 0.034(4) 0.011(3)
C6 0.045(5) 0.044(5) 0.055(6) 0.004(5) 0.024(5) 0.011(4)
C7 0.077(8) 0.071(8) 0.074(9) 0.030(7) 0.033(7) 0.006(6)
F31 0.168(9) 0.237(12) 0.061(5) 0.015(7) 0.046(6) -0.019(8)
F32 0.279(13) 0.083(6) 0.149(9) 0.045(6) 0.138(9) -0.004(7)
F33 0.149(8) 0.251(11) 0.155(9) 0.143(9) 0.121(7) 0.117(8)
O7 0.050(4) 0.063(4) 0.048(4) -0.013(3) 0.000(3) 0.012(3)
O8 0.056(4) 0.063(4) 0.068(5) -0.019(4) 0.018(4) 0.002(3)
C8 0.054(6) 0.045(5) 0.045(6) -0.004(5) 0.019(5) 0.002(5)
C9 0.068(9) 0.109(11) 0.069(9) -0.015(9) 0.001(7) 0.011(8)
F41 0.161(9) 0.109(7) 0.160(10) -0.081(7) -0.072(7) 0.027(6)
F42 0.204(12) 0.261(15) 0.068(6) -0.010(8) 0.013(7) 0.004(11)
F43 0.098(7) 0.290(14) 0.127(8) -0.135(9) -0.044(6) 0.062(8)
O9 0.061(5) 0.075(5) 0.077(6) 0.007(4) 0.007(4) 0.015(4)
O10 0.079(5) 0.065(5) 0.083(6) -0.002(5) 0.026(4) 0.020(4)
C10 0.056(7) 0.062(7) 0.053(7) 0.005(6) 0.022(6) 0.009(5)
C11 0.068(8) 0.051(7) 0.080(9) 0.013(6) 0.020(7) 0.010(6)
F51 0.101(5) 0.065(4) 0.164(8) 0.019(5) 0.062(5) 0.019(4)
F52 0.090(5) 0.123(6) 0.106(6) -0.009(5) -0.015(5) 0.042(5)
F53 0.087(5) 0.114(6) 0.137(7) 0.039(5) 0.077(5) 0.038(4)
O11 0.082(5) 0.044(4) 0.107(7) 0.004(4) 0.041(5) 0.022(4)
O12 0.082(6) 0.094(6) 0.112(7) 0.009(6) 0.050(6) 0.027(5)
C12 0.051(6) 0.059(7) 0.065(7) -0.017(6) 0.019(6) 0.001(5)
C13 0.070(8) 0.051(7) 0.100(10) -0.004(7) 0.030(8) 0.013(6)
F61 0.065(5) 0.137(7) 0.184(10) -0.068(7) -0.006(6) 0.045(5)
F62 0.210(11) 0.100(6) 0.196(10) 0.035(7) 0.149(9) 0.068(6)
F63 0.124(6) 0.060(4) 0.179(9) -0.021(5) 0.048(6) 0.010(4)
N1 0.182(16) 0.131(12) 0.108(11) -0.027(10) 0.054(11) -0.013(11)
C14 0.125(14) 0.154(18) 0.085(12) -0.026(12) 0.000(11) 0.070(14)
C15 0.20(2) 0.045(8) 0.083(11) 0.019(7) -0.011(13) 0.004(10)
C16 0.060(9) 0.200(18) 0.066(9) -0.041(10) 0.028(7) -0.003(10)
C17 0.061(9) 0.181(16) 0.070(9) -0.047(10) 0.020(7) 0.029(9)
C18 0.107(10) 0.040(6) 0.086(9) -0.003(6) 0.028(8) -0.001(6)
C19 0.085(10) 0.107(11) 0.117(13) -0.022(10) 0.040(9) -0.014(9)
C20 0.17(2) 0.36(4) 0.077(13) -0.07(2) 0.046(14) -0.14(3)
C21 0.16(2) 0.17(2) 0.104(15) 0.001(15) 0.050(14) 0.010(17)
C22 0.054(7) 0.056(7) 0.060(7) 0.012(6) 0.017(6) 0.015(5)
O13 0.050(4) 0.062(5) 0.121(7) -0.012(5) 0.031(5) -0.003(4)
N2 0.059(6) 0.074(6) 0.089(8) 0.031(6) 0.036(5) 0.017(5)
C23 0.061(8) 0.087(9) 0.104(11) 0.016(8) 0.029(7) 0.001(7)
C24 0.078(9) 0.087(9) 0.086(10) -0.004(8) 0.029(8) 0.010(7)
C25 0.057(7) 0.063(7) 0.081(8) 0.004(6) 0.031(6) 0.008(6)
C26 0.056(6) 0.050(6) 0.060(7) 0.002(5) 0.021(5) 0.004(5)
C27 0.076(8) 0.059(7) 0.098(10) 0.005(7) 0.028(7) 0.004(6)
C28 0.125(13) 0.074(9) 0.085(10) 0.014(8) 0.005(9) -0.009(9)
C29 0.155(15) 0.070(9) 0.079(10) 0.001(8) 0.043(11) 0.042(10)
C30 0.121(12) 0.068(9) 0.070(9) 0.007(7) 0.030(9) 0.014(8)
C31 0.079(8) 0.060(7) 0.057(7) 0.008(6) 0.024(6) 0.017(6)
O14 0.066(5) 0.073(5) 0.136(8) -0.021(5) 0.054(5) 0.003(4)
O15 0.082(5) 0.069(5) 0.093(6) 0.006(5) 0.023(5) 0.026(4)
C32 0.053(6) 0.077(8) 0.063(8) 0.018(7) 0.006(6) 0.005(6)
C33 0.064(7) 0.049(6) 0.062(7) -0.001(5) 0.015(6) -0.002(5)
C34 0.070(7) 0.059(7) 0.053(7) 0.019(6) 0.021(6) 0.013(6)
C35 0.077(7) 0.049(6) 0.044(6) 0.010(5) 0.024(6) 0.014(5)
C36 0.073(8) 0.074(8) 0.065(8) -0.002(7) 0.006(7) 0.009(6)
C37 0.119(12) 0.085(9) 0.066(9) -0.003(8) 0.013(8) -0.013(9)
C38 0.171(16) 0.050(8) 0.093(11) 0.000(8) 0.034(11) 0.003(9)
C39 0.080(9) 0.069(8) 0.078(9) 0.001(7) 0.032(7) 0.001(7)
C40 0.060(7) 0.056(6) 0.049(6) 0.011(5) 0.025(6) 0.009(5)
N3 0.061(6) 0.062(6) 0.061(6) 0.020(5) 0.024(5) 0.022(5)
N4 0.079(7) 0.056(6) 0.084(7) -0.014(5) 0.028(6) 0.000(5)
C41 0.084(9) 0.097(10) 0.060(8) -0.013(8) 0.030(7) -0.015(7)
C42 0.101(10) 0.060(7) 0.084(9) -0.003(7) 0.037(8) -0.012(7)
C43 0.081(8) 0.063(7) 0.054(7) -0.009(6) 0.009(6) 0.009(6)
C44 0.073(7) 0.056(7) 0.063(7) -0.007(6) 0.020(6) 0.003(5)
C45 0.095(10) 0.093(10) 0.097(10) -0.003(9) 0.055(9) -0.006(8)
C46 0.162(17) 0.103(12) 0.121(14) -0.004(11) 0.079(13) -0.024(12)
C47 0.123(13) 0.082(10) 0.115(13) -0.011(10) 0.040(11) -0.028(9)
C48 0.093(9) 0.049(7) 0.087(9) -0.004(7) 0.034(8) 0.001(6)
C49 0.061(7) 0.064(7) 0.057(7) -0.004(6) 0.018(6) 0.005(5)
O16 0.100(6) 0.064(5) 0.097(7) -0.004(5) 0.028(5) 0.030(5)
O17 0.062(5) 0.081(5) 0.114(7) 0.016(5) 0.020(5) 0.020(4)
C50 0.062(7) 0.071(8) 0.076(8) -0.006(7) 0.019(6) -0.006(6)
C51 0.071(8) 0.062(7) 0.075(8) 0.007(6) 0.018(6) 0.014(6)
C52 0.049(6) 0.059(7) 0.064(7) -0.008(6) 0.003(5) 0.011(5)
C53 0.057(6) 0.052(6) 0.046(6) -0.002(5) 0.006(5) 0.008(5)
C54 0.062(7) 0.065(7) 0.075(8) -0.002(7) 0.011(6) -0.001(6)
C55 0.085(9) 0.058(7) 0.085(9) -0.003(7) 0.012(8) -0.011(7)
C56 0.109(11) 0.065(8) 0.070(9) 0.005(7) 0.016(8) 0.005(8)
C57 0.086(9) 0.065(8) 0.062(8) -0.009(6) 0.004(7) 0.017(7)
C58 0.065(7) 0.057(6) 0.042(6) -0.006(5) 0.001(5) 0.010(5)
N5 0.053(5) 0.071(6) 0.063(6) 0.000(5) 0.013(5) 0.011(5)

loop_
_atom_type_symbol
_atom_type_description
_atom_type_scat_dispersion_real
_atom_type_scat_dispersion_imag
_atom_type_scat_source
C C 0.0033 0.0016 'International Tables Vol C Tables 4.2.6.8 and 6.1.1.4'
H H 0.0000 0.0000 'International Tables Vol C Tables 4.2.6.8 and 6.1.1.4'
N N 0.0061 0.0033 'International Tables Vol C Tables 4.2.6.8 and 6.1.1.4'
O O 0.0106 0.0060 'International Tables Vol C Tables 4.2.6.8 and 6.1.1.4'
F F 0.0171 0.0103 'International Tables Vol C Tables 4.2.6.8 and 6.1.1.4'
Ag Ag -0.8971 1.1015 'International Tables Vol C Tables 4.2.6.8 and 6.1.1.4'

loop_
_geom_angle_atom_site_label_1
_geom_angle_atom_site_label_2
_geom_angle_atom_site_label_3
_geom_angle
_geom_angle_site_symmetry_1
_geom_angle_site_symmetry_3
_geom_angle_publ_flag
O3 Ag1 C1 167.8(3) . . ?
O3 Ag1 O13 97.8(3) . . ?
C1 Ag1 O13 94.4(3) . . ?
O3 Ag1 Ag5 86.7(2) . . ?
C1 Ag1 Ag5 83.0(3) . . ?
O13 Ag1 Ag5 143.9(2) . . ?
O3 Ag1 Ag2 125.5(2) . 2_655 ?
C1 Ag1 Ag2 53.4(3) . 2_655 ?
O13 Ag1 Ag2 90.0(2) . 2_655 ?
Ag5 Ag1 Ag2 59.63(2) . 2_655 ?
O3 Ag1 Ag2 108.0(2) . . ?
C1 Ag1 Ag2 60.9(3) . . ?
O13 Ag1 Ag2 147.61(17) . . ?
Ag5 Ag1 Ag2 59.01(2) . . ?
Ag2 Ag1 Ag2 90.63(3) 2_655 . ?
O3 Ag1 Ag3 148.0(2) . . ?
C1 Ag1 Ag3 44.2(3) . . ?
O13 Ag1 Ag3 50.21(17) . . ?
Ag5 Ag1 Ag3 118.59(3) . . ?
Ag2 Ag1 Ag3 63.32(2) 2_655 . ?
Ag2 Ag1 Ag3 102.18(3) . . ?
O3 Ag1 Ag4 131.3(2) . . ?
C1 Ag1 Ag4 50.2(3) . . ?
O13 Ag1 Ag4 86.42(18) . . ?
Ag5 Ag1 Ag4 117.22(3) . . ?
Ag2 Ag1 Ag4 102.91(3) 2_655 . ?
Ag2 Ag1 Ag4 61.92(2) . . ?
Ag3 Ag1 Ag4 56.87(2) . . ?
O11 Ag2 O7 101.4(3) . . ?
O11 Ag2 C1 126.5(3) . 2_655 ?
O7 Ag2 C1 131.7(3) . 2_655 ?
O11 Ag2 O5 89.2(2) . . ?
O7 Ag2 O5 86.5(2) . . ?
C1 Ag2 O5 98.3(3) 2_655 . ?
O11 Ag2 Ag5 81.2(2) . . ?
O7 Ag2 Ag5 107.83(17) . . ?
C1 Ag2 Ag5 77.7(3) 2_655 . ?
O5 Ag2 Ag5 163.98(16) . . ?
O11 Ag2 Ag1 81.8(2) . 2_655 ?
O7 Ag2 Ag1 165.29(18) . 2_655 ?
C1 Ag2 Ag1 45.5(2) 2_655 2_655 ?
O5 Ag2 Ag1 107.97(16) . 2_655 ?
Ag5 Ag2 Ag1 58.17(2) . 2_655 ?
O11 Ag2 Ag1 135.3(2) . . ?
O7 Ag2 Ag1 78.27(17) . . ?
C1 Ag2 Ag1 64.5(2) 2_655 . ?
O5 Ag2 Ag1 134.81(14) . . ?
Ag5 Ag2 Ag1 57.58(2) . . ?
Ag1 Ag2 Ag1 89.35(3) 2_655 . ?
O11 Ag2 Ag4 164.4(2) . . ?
O7 Ag2 Ag4 77.44(15) . . ?
C1 Ag2 Ag4 58.1(2) 2_655 . ?
O5 Ag2 Ag4 75.22(14) . . ?
Ag5 Ag2 Ag4 114.16(3) . . ?
Ag1 Ag2 Ag4 103.35(3) 2_655 . ?
Ag1 Ag2 Ag4 60.07(2) . . ?
O11 Ag2 Ag3 110.2(2) . 2_655 ?
O7 Ag2 Ag3 130.24(16) . 2_655 ?
C1 Ag2 Ag3 42.4(2) 2_655 2_655 ?
O5 Ag2 Ag3 57.43(16) . 2_655 ?
Ag5 Ag2 Ag3 114.11(3) . 2_655 ?
Ag1 Ag2 Ag3 59.92(2) 2_655 2_655 ?
Ag1 Ag2 Ag3 102.45(3) . 2_655 ?
Ag4 Ag2 Ag3 61.92(2) . 2_655 ?
O1 Ag3 C1 165.1(3) 2_655 . ?
O1 Ag3 O13 102.2(3) 2_655 . ?
C1 Ag3 O13 92.6(3) . . ?
O1 Ag3 Ag6 88.53(19) 2_655 . ?
C1 Ag3 Ag6 77.9(3) . . ?
O13 Ag3 Ag6 147.0(2) . . ?
O1 Ag3 Ag4 124.4(2) 2_655 . ?
C1 Ag3 Ag4 53.2(3) . . ?
O13 Ag3 Ag4 88.9(2) . . ?
Ag6 Ag3 Ag4 60.02(2) . . ?
O1 Ag3 Ag1 150.5(2) 2_655 . ?
C1 Ag3 Ag1 44.2(3) . . ?
O13 Ag3 Ag1 48.41(17) . . ?
Ag6 Ag3 Ag1 114.95(3) . . ?
Ag4 Ag3 Ag1 61.82(3) . . ?
O1 Ag3 Ag2 133.3(2) 2_655 2_655 ?
C1 Ag3 Ag2 49.5(3) . 2_655 ?
O13 Ag3 Ag2 84.10(18) . 2_655 ?
Ag6 Ag3 Ag2 111.11(3) . 2_655 ?
Ag4 Ag3 Ag2 101.71(3) . 2_655 ?
Ag1 Ag3 Ag2 56.76(2) . 2_655 ?
O1 Ag3 Ag4 109.6(2) 2_655 2_655 ?
C1 Ag3 Ag4 57.6(3) . 2_655 ?
O13 Ag3 Ag4 141.68(17) . 2_655 ?
Ag6 Ag3 Ag4 56.23(2) . 2_655 ?
Ag4 Ag3 Ag4 90.33(3) . 2_655 ?
Ag1 Ag3 Ag4 98.67(3) . 2_655 ?
Ag2 Ag3 Ag4 58.60(2) 2_655 2_655 ?
O10 Ag4 O6 105.6(3) . . ?
O10 Ag4 C1 124.2(3) . . ?
O6 Ag4 C1 129.0(3) . . ?
O10 Ag4 O8 90.5(3) . . ?
O6 Ag4 O8 85.6(2) . . ?
C1 Ag4 O8 102.9(3) . . ?
O10 Ag4 Ag6 82.1(2) . . ?
O6 Ag4 Ag6 105.68(18) . . ?
C1 Ag4 Ag6 73.9(3) . . ?
O8 Ag4 Ag6 167.79(16) . . ?
O10 Ag4 Ag3 78.3(2) . . ?
O6 Ag4 Ag3 163.96(18) . . ?
C1 Ag4 Ag3 46.1(3) . . ?
O8 Ag4 Ag3 110.11(17) . . ?
Ag6 Ag4 Ag3 58.99(2) . . ?
O10 Ag4 Ag1 111.6(2) . . ?
O6 Ag4 Ag1 128.42(16) . . ?
C1 Ag4 Ag1 43.8(2) . . ?
O8 Ag4 Ag1 60.25(17) . . ?
Ag6 Ag4 Ag1 113.61(3) . . ?
Ag3 Ag4 Ag1 61.31(2) . . ?
O10 Ag4 Ag2 165.4(2) . . ?
O6 Ag4 Ag2 77.71(16) . . ?
C1 Ag4 Ag2 57.1(3) . . ?
O8 Ag4 Ag2 75.41(15) . . ?
Ag6 Ag4 Ag2 111.11(3) . . ?
Ag3 Ag4 Ag2 102.54(3) . . ?
Ag1 Ag4 Ag2 58.01(2) . . ?
O10 Ag4 Ag3 135.1(2) . 2_655 ?
O6 Ag4 Ag3 76.57(18) . 2_655 ?
C1 Ag4 Ag3 61.3(2) . 2_655 ?
O8 Ag4 Ag3 133.90(15) . 2_655 ?
Ag6 Ag4 Ag3 55.34(2) . 2_655 ?
Ag3 Ag4 Ag3 89.66(3) . 2_655 ?
Ag1 Ag4 Ag3 99.29(3) . 2_655 ?
Ag2 Ag4 Ag3 59.48(2) . 2_655 ?
O12 Ag5 O12 120.2(5) . 2_655 ?
O12 Ag5 O4 80.7(3) . 2_655 ?
O12 Ag5 O4 79.8(3) 2_655 2_655 ?
O12 Ag5 O4 79.8(3) . . ?
O12 Ag5 O4 80.7(3) 2_655 . ?
O4 Ag5 O4 140.3(4) 2_655 . ?
O12 Ag5 Ag1 87.1(2) . 2_655 ?
O12 Ag5 Ag1 136.3(2) 2_655 2_655 ?
O4 Ag5 Ag1 71.31(19) 2_655 2_655 ?
O4 Ag5 Ag1 141.2(2) . 2_655 ?
O12 Ag5 Ag1 136.3(2) . . ?
O12 Ag5 Ag1 87.1(2) 2_655 . ?
O4 Ag5 Ag1 141.2(2) 2_655 . ?
O4 Ag5 Ag1 71.31(19) . . ?
Ag1 Ag5 Ag1 95.20(4) 2_655 . ?
O12 Ag5 Ag2 148.5(2) . 2_655 ?
O12 Ag5 Ag2 79.8(2) 2_655 2_655 ?
O4 Ag5 Ag2 79.5(2) 2_655 2_655 ?
O4 Ag5 Ag2 130.05(19) . 2_655 ?
Ag1 Ag5 Ag2 63.41(3) 2_655 2_655 ?
Ag1 Ag5 Ag2 62.20(3) . 2_655 ?
O12 Ag5 Ag2 79.8(2) . . ?
O12 Ag5 Ag2 148.5(2) 2_655 . ?
O4 Ag5 Ag2 130.05(19) 2_655 . ?
O4 Ag5 Ag2 79.5(2) . . ?
Ag1 Ag5 Ag2 62.20(3) 2_655 . ?
Ag1 Ag5 Ag2 63.41(3) . . ?
Ag2 Ag5 Ag2 94.68(4) 2_655 . ?
O9 Ag6 O9 117.1(4) 2_655 . ?
O9 Ag6 O2 82.1(3) 2_655 2_655 ?
O9 Ag6 O2 78.9(3) . 2_655 ?
O9 Ag6 O2 78.9(3) 2_655 . ?
O9 Ag6 O2 82.1(3) . . ?
O2 Ag6 O2 143.3(4) 2_655 . ?
O9 Ag6 Ag3 138.7(2) 2_655 . ?
O9 Ag6 Ag3 85.8(2) . . ?
O2 Ag6 Ag3 68.51(18) 2_655 . ?
O2 Ag6 Ag3 140.9(2) . . ?
O9 Ag6 Ag3 85.8(2) 2_655 2_655 ?
O9 Ag6 Ag3 138.7(2) . 2_655 ?
O2 Ag6 Ag3 140.9(2) 2_655 2_655 ?
O2 Ag6 Ag3 68.51(18) . 2_655 ?
Ag3 Ag6 Ag3 98.80(4) . 2_655 ?
O9 Ag6 Ag4 151.5(2) 2_655 . ?
O9 Ag6 Ag4 78.7(2) . . ?
O2 Ag6 Ag4 125.66(17) 2_655 . ?
O2 Ag6 Ag4 80.2(2) . . ?
Ag3 Ag6 Ag4 61.00(3) . . ?
Ag3 Ag6 Ag4 68.43(3) 2_655 . ?
O9 Ag6 Ag4 78.7(2) 2_655 2_655 ?
O9 Ag6 Ag4 151.5(2) . 2_655 ?
O2 Ag6 Ag4 80.2(2) 2_655 2_655 ?
O2 Ag6 Ag4 125.66(17) . 2_655 ?
Ag3 Ag6 Ag4 68.43(3) . 2_655 ?
Ag3 Ag6 Ag4 61.00(3) 2_655 2_655 ?
Ag4 Ag6 Ag4 98.16(5) . 2_655 ?
C1 C1 Ag3 135.4(9) 2_655 . ?
C1 C1 Ag1 132.9(8) 2_655 . ?
Ag3 C1 Ag1 91.6(3) . . ?
C1 C1 Ag4 101.2(13) 2_655 . ?
Ag3 C1 Ag4 80.7(4) . . ?
Ag1 C1 Ag4 85.9(4) . . ?
C1 C1 Ag2 96.1(12) 2_655 2_655 ?
Ag3 C1 Ag2 88.1(4) . 2_655 ?
Ag1 C1 Ag2 81.1(4) . 2_655 ?
Ag4 C1 Ag2 162.6(4) . 2_655 ?
C2 O1 Ag3 115.5(6) . 2_655 ?
C2 O2 Ag6 119.1(7) . . ?
O2 C2 O1 127.8(10) . . ?
O2 C2 C3 118.8(11) . . ?
O1 C2 C3 113.4(10) . . ?
F12 C3 F13 104.8(14) . . ?
F12 C3 F11 103.5(15) . . ?
F13 C3 F11 100.7(13) . . ?
F12 C3 C2 118.5(12) . . ?
F13 C3 C2 115.6(13) . . ?
F11 C3 C2 111.7(12) . . ?
C4 O3 Ag1 116.9(7) . . ?
C4 O4 Ag5 115.3(8) . . ?
O4 C4 O3 131.4(10) . . ?
O4 C4 C5 118.2(11) . . ?
O3 C4 C5 110.5(10) . . ?
F22' C5 F21 120(2) . . ?
F22' C5 F21' 106.1(11) . . ?
F21 C5 F21' 47.7(12) . . ?
F22' C5 F23 52.6(12) . . ?
F21 C5 F23 106.4(11) . . ?
F21' C5 F23 137.3(19) . . ?
F22' C5 F23' 104.7(11) . . ?
F21 C5 F23' 58.9(12) . . ?
F21' C5 F23' 106.3(11) . . ?
F23 C5 F23' 57.4(12) . . ?
F22' C5 F22 51.3(12) . . ?
F21 C5 F22 106.1(11) . . ?
F21' C5 F22 64.7(12) . . ?
F23 C5 F22 103.8(11) . . ?
F23' C5 F22 143.7(17) . . ?
F22' C5 C4 123.8(15) . . ?
F21 C5 C4 115.6(14) . . ?
F21' C5 C4 106.9(14) . . ?
F23 C5 C4 115.6(15) . . ?
F23' C5 C4 107.8(13) . . ?
F22 C5 C4 108.4(13) . . ?
C6 O6 Ag4 127.3(6) . . ?
C6 O5 Ag2 119.9(6) . . ?
O5 C6 O6 127.5(8) . . ?
O5 C6 C7 117.7(8) . . ?
O6 C6 C7 114.8(8) . . ?
F33 C7 F32 110.5(12) . . ?
F33 C7 F31 104.5(12) . . ?
F32 C7 F31 101.6(11) . . ?
F33 C7 C6 115.9(9) . . ?
F32 C7 C6 111.7(11) . . ?
F31 C7 C6 111.3(10) . . ?
C8 O7 Ag2 127.3(6) . . ?
C8 O8 Ag4 118.3(6) . . ?
O7 C8 O8 128.9(9) . . ?
O7 C8 C9 113.2(9) . . ?
O8 C8 C9 117.9(10) . . ?
F41 C9 F43 114.1(12) . . ?
F41 C9 F42 99.2(13) . . ?
F43 C9 F42 98.5(13) . . ?
F41 C9 C8 117.5(12) . . ?
F43 C9 C8 114.7(11) . . ?
F42 C9 C8 109.5(12) . . ?
C10 O9 Ag6 125.4(7) . . ?
C10 O10 Ag4 121.9(7) . . ?
O9 C10 O10 128.8(9) . . ?
O9 C10 C11 115.7(10) . . ?
O10 C10 C11 115.4(10) . . ?
F53 C11 F52 107.7(10) . . ?
F53 C11 F51 107.1(10) . . ?
F52 C11 F51 104.5(10) . . ?
F53 C11 C10 112.1(9) . . ?
F52 C11 C10 113.5(10) . . ?
F51 C11 C10 111.5(9) . . ?
C12 O11 Ag2 123.6(7) . . ?
C12 O12 Ag5 124.9(7) . . ?
O11 C12 O12 129.5(10) . . ?
O11 C12 C13 118.1(11) . . ?
O12 C12 C13 112.4(11) . . ?
F63 C13 F61 106.4(11) . . ?
F63 C13 F62 104.0(11) . . ?
F61 C13 F62 108.9(11) . . ?
F63 C13 C12 113.1(10) . . ?
F61 C13 C12 109.9(10) . . ?
F62 C13 C12 114.1(11) . . ?
C22 N1 C14 124.1(17) . . ?
C15 C14 N1 111(2) . . ?
C14 C15 C16 129.2(19) . . ?
O13 C16 C17 133.6(19) . . ?
O13 C16 C15 121.7(16) . . ?
C17 C16 C15 104.7(15) . . ?
C16 C17 C22 133.1(18) . . ?
C16 C17 C18 109.2(15) . . ?
C22 C17 C18 117.6(12) . . ?
C19 C18 C17 112.3(13) . . ?
C18 C19 C20 118(2) . . ?
C21 C20 C19 135(3) . . ?
C20 C21 C22 110(2) . . ?
C17 C22 C21 126.9(15) . . ?
C17 C22 N1 117.5(13) . . ?
C21 C22 N1 115.5(15) . . ?
C16 O13 Ag1 129.7(9) . . ?
C16 O13 Ag3 147.3(9) . . ?
Ag1 O13 Ag3 81.4(2) . . ?
C23 N2 C31 122.8(10) . . ?
C24 C23 N2 118.5(12) . . ?
C23 C24 C25 123.0(13) . . ?
O14 C25 C24 123.0(11) . . ?
O14 C25 C26 119.7(10) . . ?
C24 C25 C26 117.3(10) . . ?
C27 C26 C31 119.3(10) . . ?
C27 C26 C25 121.1(10) . . ?
C31 C26 C25 119.6(10) . . ?
C26 C27 C28 117.4(12) . . ?
C29 C28 C27 120.7(14) . . ?
C30 C29 C28 121.3(14) . . ?
C29 C30 C31 119.6(14) . . ?
N2 C31 C30 119.5(12) . . ?
N2 C31 C26 118.8(10) . . ?
C30 C31 C26 121.7(12) . . ?
N3 C32 C33 122.1(10) . . ?
C32 C33 C34 118.4(10) . . ?
O15 C34 C33 122.4(10) . . ?
O15 C34 C35 118.4(10) . . ?
C33 C34 C35 119.2(9) . . ?
C40 C35 C36 119.2(10) . . ?
C40 C35 C34 118.9(10) . . ?
C36 C35 C34 121.8(10) . . ?
C37 C36 C35 118.3(12) . . ?
C36 C37 C38 120.5(14) . . ?
C39 C38 C37 122.1(13) . . ?
C38 C39 C40 119.1(12) . . ?
N3 C40 C39 121.0(10) . . ?
N3 C40 C35 118.4(10) . . ?
C39 C40 C35 120.6(11) . . ?
C32 N3 C40 123.0(9) . . ?
C41 N4 C49 123.4(10) . . ?
N4 C41 C42 119.8(11) . . ?
C41 C42 C43 120.7(11) . . ?
O16 C43 C42 121.6(11) . . ?
O16 C43 C44 121.6(11) . . ?
C42 C43 C44 116.7(11) . . ?
C45 C44 C49 118.0(11) . . ?
C45 C44 C43 122.2(11) . . ?
C49 C44 C43 119.8(11) . . ?
C46 C45 C44 120.6(14) . . ?
C45 C46 C47 119.4(15) . . ?
C48 C47 C46 123.0(14) . . ?
C47 C48 C49 118.8(12) . . ?
N4 C49 C48 120.6(11) . . ?
N4 C49 C44 119.4(10) . . ?
C48 C49 C44 120.0(11) . . ?
N5 C50 C51 120.2(11) . . ?
C50 C51 C52 123.2(11) . . ?
O17 C52 C51 124.2(10) . . ?
O17 C52 C53 118.9(10) . . ?
C51 C52 C53 116.8(9) . . ?
C54 C53 C58 118.4(10) . . ?
C54 C53 C52 123.2(10) . . ?
C58 C53 C52 118.3(10) . . ?
C55 C54 C53 120.9(11) . . ?
C54 C55 C56 121.0(12) . . ?
C57 C56 C55 121.9(13) . . ?
C56 C57 C58 118.8(12) . . ?
N5 C58 C53 121.0(9) . . ?
N5 C58 C57 120.2(10) . . ?
C53 C58 C57 118.9(11) . . ?
C50 N5 C58 120.5(9) . . ?
O5W O4W O5W 165(6) . 2_655 ?
O8W O5W O4W 141(5) . . ?

loop_
_geom_bond_atom_site_label_1
_geom_bond_atom_site_label_2
_geom_bond_distance
_geom_bond_site_symmetry_2
_geom_bond_publ_flag
Ag1 O3 2.157(7) . ?
Ag1 C1 2.188(10) . ?
Ag1 O13 2.372(7) . ?
Ag1 Ag5 2.9107(10) . ?
Ag1 Ag2 3.0305(11) 2_655 ?
Ag1 Ag2 3.0835(11) . ?
Ag1 Ag3 3.1357(10) . ?
Ag1 Ag4 3.1508(11) . ?
Ag2 O11 2.298(7) . ?
Ag2 O7 2.359(6) . ?
Ag2 C1 2.464(13) 2_655 ?
Ag2 O5 2.514(6) . ?
Ag2 Ag5 2.9558(11) . ?
Ag2 Ag1 3.0305(11) 2_655 ?
Ag2 Ag4 3.2079(10) . ?
Ag2 Ag3 3.2378(11) 2_655 ?
Ag3 O1 2.164(7) 2_655 ?
Ag3 C1 2.186(10) . ?
Ag3 O13 2.437(7) . ?
Ag3 Ag6 2.9331(11) . ?
Ag3 Ag4 2.9932(11) . ?
Ag3 Ag2 3.2378(11) 2_655 ?
Ag3 Ag4 3.3161(11) 2_655 ?
Ag4 O10 2.303(7) . ?
Ag4 O6 2.315(7) . ?
Ag4 C1 2.428(13) . ?
Ag4 O8 2.527(7) . ?
Ag4 Ag6 2.9643(11) . ?
Ag4 Ag3 3.3161(11) 2_655 ?
Ag5 O12 2.298(8) . ?
Ag5 O12 2.298(8) 2_655 ?
Ag5 O4 2.537(8) 2_655 ?
Ag5 O4 2.537(8) . ?
Ag5 Ag1 2.9107(10) 2_655 ?
Ag5 Ag2 2.9558(11) 2_655 ?
Ag6 O9 2.310(7) 2_655 ?
Ag6 O9 2.310(7) . ?
Ag6 O2 2.553(8) 2_655 ?
Ag6 O2 2.553(8) . ?
Ag6 Ag3 2.9331(11) 2_655 ?
Ag6 Ag4 2.9643(11) 2_655 ?
C1 C1 1.053(18) 2_655 ?
C1 Ag2 2.464(13) 2_655 ?
O1 C2 1.264(12) . ?
O1 Ag3 2.164(7) 2_655 ?
O2 C2 1.216(12) . ?
C2 C3 1.524(11) . ?
C3 F12 1.210(15) . ?
C3 F13 1.249(16) . ?
C3 F11 1.256(17) . ?
O3 C4 1.250(13) . ?
O4 C4 1.204(13) . ?
C4 C5 1.516(12) . ?
C5 F22' 1.315(5) . ?
C5 F21 1.317(5) . ?
C5 F21' 1.318(5) . ?
C5 F23 1.319(5) . ?
C5 F23' 1.320(5) . ?
C5 F22 1.321(5) . ?
O6 C6 1.268(10) . ?
O5 C6 1.238(10) . ?
C6 C7 1.526(11) . ?
C7 F33 1.254(12) . ?
C7 F32 1.255(13) . ?
C7 F31 1.322(15) . ?
O7 C8 1.224(11) . ?
O8 C8 1.235(10) . ?
C8 C9 1.492(12) . ?
C9 F41 1.260(14) . ?
C9 F43 1.291(14) . ?
C9 F42 1.328(17) . ?
O9 C10 1.233(12) . ?
O10 C10 1.242(12) . ?
C10 C11 1.539(11) . ?
C11 F53 1.271(13) . ?
C11 F52 1.299(13) . ?
C11 F51 1.330(12) . ?
O11 C12 1.213(12) . ?
O12 C12 1.232(13) . ?
C12 C13 1.530(11) . ?
C13 F63 1.296(13) . ?
C13 F61 1.301(14) . ?
C13 F62 1.307(15) . ?
N1 C22 1.368(16) . ?
N1 C14 1.41(2) . ?
C14 C15 1.33(2) . ?
C15 C16 1.60(2) . ?
C16 O13 1.239(14) . ?
C16 C17 1.278(18) . ?
C17 C22 1.335(17) . ?
C17 C18 1.569(19) . ?
C18 C19 1.344(17) . ?
C19 C20 1.34(2) . ?
C20 C21 1.27(3) . ?
C21 C22 1.34(2) . ?
N2 C23 1.353(15) . ?
N2 C31 1.367(14) . ?
C23 C24 1.347(16) . ?
C24 C25 1.392(16) . ?
C25 O14 1.308(12) . ?
C25 C26 1.407(14) . ?
C26 C27 1.378(14) . ?
C26 C31 1.399(14) . ?
C27 C28 1.404(17) . ?
C28 C29 1.395(19) . ?
C29 C30 1.308(19) . ?
C30 C31 1.370(15) . ?
O15 C34 1.290(11) . ?
C32 N3 1.324(13) . ?
C32 C33 1.369(14) . ?
C33 C34 1.391(14) . ?
C34 C35 1.432(14) . ?
C35 C40 1.403(13) . ?
C35 C36 1.411(15) . ?
C36 C37 1.321(16) . ?
C37 C38 1.425(19) . ?
C38 C39 1.305(18) . ?
C39 C40 1.364(15) . ?
C40 N3 1.348(13) . ?
N4 C41 1.326(14) . ?
N4 C49 1.338(13) . ?
C41 C42 1.407(16) . ?
C42 C43 1.408(16) . ?
C43 O16 1.257(12) . ?
C43 C44 1.426(15) . ?
C44 C45 1.409(16) . ?
C44 C49 1.424(14) . ?
C45 C46 1.315(18) . ?
C46 C47 1.39(2) . ?
C47 C48 1.335(18) . ?
C48 C49 1.364(14) . ?
O17 C52 1.290(11) . ?
C50 N5 1.345(13) . ?
C50 C51 1.350(14) . ?
C51 C52 1.360(14) . ?
C52 C53 1.445(13) . ?
C53 C54 1.380(14) . ?
C53 C58 1.384(13) . ?
C54 C55 1.332(15) . ?
C55 C56 1.341(17) . ?
C56 C57 1.325(16) . ?
C57 C58 1.426(14) . ?
C58 N5 1.361(13) . ?
O2W O2W 1.47(6) 2_655 ?
O4W O5W 1.34(4) . ?
O4W O5W 1.34(4) 2_655 ?
O5W O8W 1.18(5) . ?
O6W O7W 1.81(7) . ?
